data_4328435
loop_
_publ_author_name
'Alexander V. Safronov'
'Yulia V. Sevryugina'
'Satish S. Jalisatgi'
'Robert D. Kennedy'
'Charles L. Barnes'
'M. Frederick Hawthorne'

_publ_section_title
;
 Unfairly Forgotten Member of the Iodocarborane Family: Synthesis and
 Structural Characterization of 8-Iodo-1,2-dicarba-closo-dodecaborane, Its
 Precursors, and Derivatives.
;
_journal_name_full 'Inorganic Chemistry'
_journal_page_first 2629
_journal_page_last 2637
_journal_paper_doi 10.1021/ic2025846
_journal_volume 51
_journal_year 2012
_chemical_formula_moiety
;
 N ( C H3)4 {[B10 C2 H11] (C6 H5)}
;
_chemical_formula_sum 'C2 H11 B9 Cs I'
_chemical_formula_weight 392.21
_chemical_name_systematic
; 
 cesium 1-iodo-nido-7,8-dicarboranedecaborate  
;
_space_group_IT_number 61
_symmetry_cell_setting orthorhombic
_symmetry_Int_Tables_number 61
_symmetry_space_group_name_Hall '-P 2ac 2ab'
_symmetry_space_group_name_H-M 'P b c a'
_atom_sites_solution_hydrogens difmap
_atom_sites_solution_primary direct
_atom_sites_solution_secondary difmap
_audit_creation_method SHELXL-97
_cell_angle_alpha 90.00
_cell_angle_beta 90.00
_cell_angle_gamma 90.00
_cell_formula_units_Z 8
_cell_length_a 11.413(5)
_cell_length_b 11.974(5)
_cell_length_c 16.802(7)
_cell_measurement_reflns_used 976
_cell_measurement_temperature 173(2)
_cell_measurement_theta_max 27.1
_cell_measurement_theta_min 3.84
_cell_volume 2296.1(17)
_computing_cell_refinement 'SMART, SAINT'
_computing_data_collection SMART
_computing_data_reduction SAINT
_computing_molecular_graphics 'SHELXP-01 (Sheldrick, 2001)'
_computing_publication_material 'SHELXCIF-01 (Sheldrick, 2001)'
_computing_structure_refinement 'SHELXL-01 (Sheldrick, 2001)'
_computing_structure_solution 'SHELXS-01 (Sheldrick, 2001)'
_diffrn_ambient_temperature 173(2)
_diffrn_measured_fraction_theta_full 0.998
_diffrn_measured_fraction_theta_max 0.998
_diffrn_measurement_device_type 'Bruker SMART APEX CCD'
_diffrn_measurement_method '0.3 deg wide \w exposures'
_diffrn_radiation_monochromator graphite
_diffrn_radiation_source 'fine-focus sealed tube'
_diffrn_radiation_type MoK\a
_diffrn_radiation_wavelength 0.71073
_diffrn_reflns_av_R_equivalents 0.0255
_diffrn_reflns_av_sigmaI/netI 0.0172
_diffrn_reflns_limit_h_max 14
_diffrn_reflns_limit_h_min -14
_diffrn_reflns_limit_k_max 14
_diffrn_reflns_limit_k_min -15
_diffrn_reflns_limit_l_max 21
_diffrn_reflns_limit_l_min -21
_diffrn_reflns_number 14236
_diffrn_reflns_theta_full 27.10
_diffrn_reflns_theta_max 27.10
_diffrn_reflns_theta_min 2.42
_diffrn_standards_decay_% 0
_diffrn_standards_interval_count na
_diffrn_standards_interval_time na
_diffrn_standards_number 'none (area detector data)'
_exptl_absorpt_coefficient_mu 5.853
_exptl_absorpt_correction_T_max 0.19
_exptl_absorpt_correction_T_min 0.09
_exptl_absorpt_correction_type multi-scan
_exptl_absorpt_process_details
;
 Bruker SADABS 2008/1
;
_exptl_crystal_colour colourless
_exptl_crystal_density_diffrn 2.269
_exptl_crystal_density_method none
_exptl_crystal_description block
_exptl_crystal_F_000 1408
_exptl_crystal_size_max 0.71
_exptl_crystal_size_mid 0.58
_exptl_crystal_size_min 0.42
_refine_diff_density_max 2.306
_refine_diff_density_min -0.905
_refine_diff_density_rms 0.130
_refine_ls_extinction_coef noref
_refine_ls_extinction_method none
_refine_ls_goodness_of_fit_ref 1.137
_refine_ls_hydrogen_treatment refall
_refine_ls_matrix_type full
_refine_ls_number_parameters 162
_refine_ls_number_reflns 2535
_refine_ls_number_restraints 10
_refine_ls_restrained_S_all 1.134
_refine_ls_R_factor_all 0.0271
_refine_ls_R_factor_gt 0.0256
_refine_ls_shift/su_max 0.001
_refine_ls_shift/su_mean 0.000
_refine_ls_structure_factor_coef Fsqd
_refine_ls_weighting_details 'calc w=1/[\s^2^(Fo^2^)+(0.0340P)^2^+7.0333P] where P=(Fo^2^+2Fc^2^)/3'
_refine_ls_weighting_scheme calc
_refine_ls_wR_factor_gt 0.0707
_refine_ls_wR_factor_ref 0.0719
_reflns_number_gt 2413
_reflns_number_total 2535
_reflns_threshold_expression >2sigma(I)
_cod_data_source_file ic2025846_si_001_5.cif
_cod_data_source_block Cs{[B9C2H11](1-I)}_(13)
_cod_original_cell_volume 2296.3(16)
_cod_original_sg_symbol_Hall '-P 2ac 2ab  '
_cod_original_sg_symbol_H-M 'P b c a '
_cod_database_code 4328435

loop_
_symmetry_equiv_pos_as_xyz
'x, y, z'
'-x+1/2, -y, z+1/2'
'-x, y+1/2, -z+1/2'
'x+1/2, -y+1/2, -z'
'-x, -y, -z'
'x-1/2, y, -z-1/2'
'x, -y-1/2, z-1/2'
'-x-1/2, y-1/2, z'

loop_
_atom_site_label
_atom_site_type_symbol
_atom_site_fract_x
_atom_site_fract_y
_atom_site_fract_z
_atom_site_U_iso_or_equiv
_atom_site_adp_type
_atom_site_occupancy
_atom_site_symmetry_multiplicity
_atom_site_calc_flag
_atom_site_refinement_flags
I1 I 0.04525(2) 0.73404(2) 0.661638(14) 0.02278(9) Uani 1 1 d .
B1 B 0.0734(4) 0.7414(3) 0.7909(2) 0.0170(7) Uani 1 1 d .
B2 B 0.1900(4) 0.6710(4) 0.8377(2) 0.0195(8) Uani 1 1 d D
H2B H 0.262(3) 0.624(3) 0.810(3) 0.023(11) Uiso 1 1 d D
B3 B 0.1886(4) 0.8183(4) 0.8351(2) 0.0208(8) Uani 1 1 d D
H3B H 0.254(3) 0.873(3) 0.807(2) 0.021(11) Uiso 1 1 d D
B4 B 0.0411(4) 0.8642(4) 0.8443(3) 0.0210(8) Uani 1 1 d D
H4B H 0.019(3) 0.9437(19) 0.815(2) 0.018(10) Uiso 1 1 d D
B5 B -0.0488(4) 0.7456(4) 0.8564(3) 0.0192(8) Uani 1 1 d D
H5B H -0.138(2) 0.739(4) 0.832(3) 0.035(14) Uiso 1 1 d D
B6 B 0.0450(3) 0.6225(3) 0.8528(2) 0.0187(8) Uani 1 1 d D
H6B H 0.017(4) 0.5430(19) 0.826(2) 0.022(11) Uiso 1 1 d D
C7 C 0.2116(3) 0.7478(3) 0.9224(2) 0.0216(7) Uani 1 1 d D
H7 H 0.2951(17) 0.760(4) 0.938(3) 0.035(14) Uiso 1 1 d D
C8 C 0.1295(3) 0.8519(3) 0.9268(2) 0.0247(8) Uani 1 1 d D
H8 H 0.165(4) 0.925(2) 0.943(3) 0.045(14) Uiso 1 1 d D
B9 B -0.0073(4) 0.8229(4) 0.9410(3) 0.0223(8) Uani 1 1 d D
H9B H -0.065(3) 0.879(3) 0.975(2) 0.036(13) Uiso 1 1 d D
B10 B -0.0147(4) 0.6707(4) 0.9440(3) 0.0218(8) Uani 1 1 d D
H10B H -0.084(3) 0.622(3) 0.974(2) 0.029(12) Uiso 1 1 d D
B11 B 0.1407(4) 0.6331(4) 0.9357(2) 0.0229(8) Uani 1 1 d D
H11B H 0.181(4) 0.554(2) 0.955(3) 0.031(12) Uiso 1 1 d D
H1 H 0.060(5) 0.685(5) 0.987(3) 0.048(15) Uiso 1 1 d .
Cs1 Cs 0.25479(2) 0.48917(2) 0.645431(17) 0.02659(10) Uani 1 1 d .

loop_
_atom_site_aniso_label
_atom_site_aniso_U_11
_atom_site_aniso_U_22
_atom_site_aniso_U_33
_atom_site_aniso_U_23
_atom_site_aniso_U_13
_atom_site_aniso_U_12
I1 0.01991(14) 0.03532(17) 0.01312(14) 0.00147(9) -0.00238(8) -0.00119(9)
B1 0.0170(17) 0.0235(19) 0.0105(18) 0.0004(14) -0.0010(15) -0.0019(14)
B2 0.0169(18) 0.024(2) 0.0176(19) -0.0005(15) -0.0017(14) 0.0003(15)
B3 0.0218(19) 0.023(2) 0.0172(19) 0.0025(15) -0.0026(15) -0.0041(15)
B4 0.022(2) 0.0199(19) 0.021(2) -0.0001(15) -0.0012(15) 0.0000(16)
B5 0.017(2) 0.024(2) 0.016(2) 0.0004(15) 0.0014(15) -0.0001(15)
B6 0.0198(19) 0.0177(19) 0.0187(19) -0.0006(15) 0.0006(14) -0.0006(14)
C7 0.0202(17) 0.0305(19) 0.0141(17) -0.0016(14) -0.0034(15) -0.0006(14)
C8 0.0270(18) 0.0261(18) 0.0209(18) -0.0024(15) -0.0025(15) -0.0026(15)
B9 0.025(2) 0.0235(19) 0.0183(19) -0.0026(16) 0.0028(16) -0.0006(16)
B10 0.0222(19) 0.0245(19) 0.0186(19) 0.0013(16) 0.0028(16) -0.0006(15)
B11 0.025(2) 0.028(2) 0.0156(19) 0.0028(16) -0.0007(16) 0.0033(17)
Cs1 0.02517(15) 0.02541(15) 0.02920(16) 0.00055(9) 0.00055(9) -0.00363(9)

loop_
_atom_type_symbol
_atom_type_description
_atom_type_scat_dispersion_real
_atom_type_scat_dispersion_imag
_atom_type_scat_source
C C 0.0033 0.0016 'International Tables Vol C Tables 4.2.6.8 and 6.1.1.4'
H H 0.0000 0.0000 'International Tables Vol C Tables 4.2.6.8 and 6.1.1.4'
B B 0.0013 0.0007 'International Tables Vol C Tables 4.2.6.8 and 6.1.1.4'
I I -0.4742 1.8119 'International Tables Vol C Tables 4.2.6.8 and 6.1.1.4'
Cs Cs -0.3680 2.1192 'International Tables Vol C Tables 4.2.6.8 and 6.1.1.4'

loop_
_geom_angle_atom_site_label_1
_geom_angle_atom_site_label_2
_geom_angle_atom_site_label_3
_geom_angle
_geom_angle_publ_flag
B4 B1 B2 109.3(3) y
B4 B1 B3 60.5(2) y
B2 B1 B3 60.0(2) y
B4 B1 B5 59.8(2) y
B2 B1 B5 109.3(3) y
B3 B1 B5 108.0(3) y
B4 B1 B6 109.3(3) y
B2 B1 B6 59.8(2) y
B3 B1 B6 107.8(3) y
B5 B1 B6 61.4(2) y
B4 B1 I1 120.4(2) y
B2 B1 I1 122.2(2) y
B3 B1 I1 123.0(2) y
B5 B1 I1 119.9(3) y
B6 B1 I1 121.0(2) y
C7 B2 B1 102.9(3) y
C7 B2 B3 59.0(2) y
B1 B2 B3 60.2(2) y
C7 B2 B6 101.1(3) y
B1 B2 B6 60.9(2) y
B3 B2 B6 108.8(3) y
C7 B2 B11 54.6(2) y
B1 B2 B11 107.1(3) y
B3 B2 B11 105.8(3) y
B6 B2 B11 59.6(2) y
C7 B2 H2B 122(2) n
B1 B2 H2B 128(2) n
B3 B2 H2B 120(2) n
B6 B2 H2B 126(2) n
B11 B2 H2B 120(2) n
C7 B3 C8 53.9(2) y
C7 B3 B2 58.9(2) y
C8 B3 B2 102.3(3) y
C7 B3 B1 102.5(3) y
C8 B3 B1 101.9(3) y
B2 B3 B1 59.8(2) y
C7 B3 B4 102.9(3) y
C8 B3 B4 58.8(2) y
B2 B3 B4 108.4(3) y
B1 B3 B4 59.6(2) y
C7 B3 H3B 124(2) n
C8 B3 H3B 121(2) n
B2 B3 H3B 127(2) n
B1 B3 H3B 129(2) n
B4 B3 H3B 120(2) n
C8 B4 B1 102.5(3) y
C8 B4 B5 100.3(3) y
B1 B4 B5 60.6(2) y
C8 B4 B3 59.2(2) y
B1 B4 B3 60.0(2) y
B5 B4 B3 108.2(3) y
C8 B4 B9 54.9(2) y
B1 B4 B9 107.2(3) y
B5 B4 B9 59.5(2) y
B3 B4 B9 106.7(3) y
C8 B4 H4B 124(2) n
B1 B4 H4B 123(2) n
B5 B4 H4B 128(2) n
B3 B4 H4B 116(2) n
B9 B4 H4B 125(2) n
B9 B5 B4 60.9(2) y
B9 B5 B10 62.3(3) y
B4 B5 B10 112.1(3) y
B9 B5 B1 107.7(3) y
B4 B5 B1 59.7(2) y
B10 B5 B1 109.2(3) y
B9 B5 B6 107.1(3) y
B4 B5 B6 107.8(3) y
B10 B5 B6 59.2(2) y
B1 B5 B6 59.7(2) y
B9 B5 H5B 126(3) n
B4 B5 H5B 124(2) n
B10 B5 H5B 118(3) n
B1 B5 H5B 120(3) n
B6 B5 H5B 118(2) n
B10 B6 B2 112.1(3) y
B10 B6 B11 62.3(2) y
B2 B6 B11 60.9(2) y
B10 B6 B1 108.2(3) y
B2 B6 B1 59.2(2) y
B11 B6 B1 106.7(3) y
B10 B6 B5 58.8(2) y
B2 B6 B5 106.8(3) y
B11 B6 B5 106.1(3) y
B1 B6 B5 58.9(2) y
B10 B6 H6B 122(2) n
B2 B6 H6B 120(2) n
B11 B6 H6B 124(2) n
B1 B6 H6B 120(2) n
B5 B6 H6B 123(2) n
C8 C7 B11 111.9(3) y
C8 C7 B2 112.5(3) y
B11 C7 B2 65.4(2) y
C8 C7 B3 63.6(2) y
B11 C7 B3 117.5(3) y
B2 C7 B3 62.0(3) y
C8 C7 H7 117(3) n
B11 C7 H7 124(3) n
B2 C7 H7 115(3) n
B3 C7 H7 107(3) n
C7 C8 B9 114.5(3) y
C7 C8 B4 112.4(3) y
B9 C8 B4 64.6(3) y
C7 C8 B3 62.5(2) y
B9 C8 B3 117.2(3) y
B4 C8 B3 62.0(2) y
C7 C8 H8 118(3) n
B9 C8 H8 123(3) n
B4 C8 H8 112(3) n
B3 C8 H8 106(3) n
C8 B9 B5 104.7(3) y
C8 B9 B4 60.5(2) y
B5 B9 B4 59.7(2) y
C8 B9 B10 105.3(3) y
B5 B9 B10 59.0(2) y
B4 B9 B10 108.4(3) y
C8 B9 H9B 122(3) n
B5 B9 H9B 125(3) n
B4 B9 H9B 119(3) n
B10 B9 H9B 125(3) n
B5 B10 B6 62.0(2) y
B5 B10 B9 58.7(2) y
B6 B10 B9 106.5(3) y
B5 B10 B11 105.9(3) y
B6 B10 B11 58.9(2) y
B9 B10 B11 101.4(3) y
B5 B10 H10B 119(2) n
B6 B10 H10B 119(2) n
B9 B10 H10B 125(2) n
B11 B10 H10B 127(2) n
B5 B10 H1 128(3) n
B6 B10 H1 108(3) n
B9 B10 H1 81(3) n
B11 B10 H1 50(3) n
H10B B10 H1 110(4) n
C7 B11 B6 105.1(3) y
C7 B11 B2 60.0(2) y
B6 B11 B2 59.5(2) y
C7 B11 B10 106.6(3) y
B6 B11 B10 58.8(2) y
B2 B11 B10 108.1(3) y
C7 B11 H11B 125(2) n
B6 B11 H11B 115(2) n
B2 B11 H11B 111(2) n
B10 B11 H11B 126(2) n
C7 B11 H1 92(2) n
B6 B11 H1 96(2) n
B2 B11 H1 131(2) n
B10 B11 H1 38(2) n
H11B B11 H1 118(3) n

loop_
_geom_bond_atom_site_label_1
_geom_bond_atom_site_label_2
_geom_bond_distance
_geom_bond_publ_flag
I1 B1 2.198(4) y
B1 B4 1.762(6) y
B1 B2 1.761(6) y
B1 B3 1.768(6) y
B1 B5 1.778(6) y
B1 B6 1.792(6) y
B2 C7 1.712(6) y
B2 B3 1.765(6) y
B2 B6 1.772(6) y
B2 B11 1.797(6) y
B2 H2B 1.096(10) n
B3 C7 1.713(6) y
B3 C8 1.730(6) y
B3 B4 1.777(6) y
B3 H3B 1.098(10) n
B4 C8 1.721(6) y
B4 B5 1.764(6) y
B4 B9 1.786(6) y
B4 H4B 1.099(10) n
B5 B9 1.761(6) y
B5 B10 1.766(6) y
B5 B6 1.823(6) y
B5 H5B 1.099(10) n
B6 B10 1.774(6) y
B6 B11 1.775(6) y
B6 H6B 1.102(10) n
C7 C8 1.561(5) y
C7 B11 1.610(6) y
C7 H7 0.997(10) n
C8 B9 1.617(6) y
C8 H8 1.002(10) n
B9 B10 1.824(6) y
B9 H9B 1.101(10) n
B10 B11 1.836(6) y
B10 H10B 1.100(10) n
B10 H1 1.13(5) n
B11 H11B 1.097(10) n
B11 H1 1.40(5) n
Cs1 H2B 3.20(4) n
